data_1506315
loop_
_publ_author_name
'Liang, Yong'
'Jiao, Lei'
'Wang, Yuanyuan'
'Chen, Yuanyuan'
'Ma, Linge'
'Xu, Jiaxi'
'Zhang, Shiwei'
'Yu, Zhi-Xiang'

_publ_section_title
;
 Nitrene equivalent mediated metal-free ring expansions of
 alkylidenecyclopropanes and an alkylidenecyclobutane.
;
_journal_issue 25
_journal_name_full 'Organic letters'
_journal_page_first 5877
_journal_page_last 5879
_journal_paper_doi 10.1021/ol062504t
_journal_volume 8
_journal_year 2006
_chemical_compound_source Synthetic
_chemical_formula_moiety 'C24 H17 Cl N2 O2'
_chemical_formula_sum 'C24 H17 Cl N2 O2'
_chemical_formula_weight 400.85
_chemical_melting_point 459
_chemical_name_common 'Hydrazine Derivative'
_chemical_name_systematic '(E)-N-phthalyl-2-(3-chlorophenyl)-2-phenylcyclobutylidene hydrazine'
_space_group_IT_number 7
_symmetry_cell_setting monoclinic
_symmetry_Int_Tables_number 7
_symmetry_space_group_name_Hall 'P -2yc'
_symmetry_space_group_name_H-M 'P 1 c 1'
_atom_sites_solution_hydrogens geom
_atom_sites_solution_primary direct
_atom_sites_solution_secondary difmap
_audit_creation_method SHELXL-97
_cell_angle_alpha 90.00
_cell_angle_beta 95.04(3)
_cell_angle_gamma 90.00
_cell_formula_units_Z 2
_cell_length_a 8.7336(17)
_cell_length_b 7.8955(16)
_cell_length_c 14.484(3)
_cell_measurement_reflns_used 5436
_cell_measurement_temperature 293(2)
_cell_measurement_theta_max 25.02
_cell_measurement_theta_min 2.34
_cell_volume 994.9(4)
_computing_cell_refinement Rapid-AUTO
_computing_data_collection 'Rapid-AUTO (Rigaku,2000)'
_computing_data_reduction 'CrystalStructure (Rigaku/MSC,2000)'
_computing_molecular_graphics 'Siemens SHELXTL V4.2,(Sheldrick,1990)'
_computing_publication_material SHELXL-97,(Sheldrick,1997)
_computing_structure_refinement SHELXL-97,(Sheldrick,1997)
_computing_structure_solution SHELXS-97,(Sheldrick,1997)
_diffrn_ambient_pressure 101
_diffrn_ambient_temperature 293(2)
_diffrn_detector_area_resol_mean 10.00
_diffrn_measured_fraction_theta_full 0.988
_diffrn_measured_fraction_theta_max 0.988
_diffrn_measurement_device_type 'Rigaku RAXIS RAPID IP'
_diffrn_measurement_method \W
_diffrn_radiation_monochromator graphite
_diffrn_radiation_probe x-ray
_diffrn_radiation_type MoK\a
_diffrn_radiation_wavelength 0.71073
_diffrn_reflns_av_R_equivalents 0.0446
_diffrn_reflns_av_sigmaI/netI 0.0380
_diffrn_reflns_limit_h_max 10
_diffrn_reflns_limit_h_min -10
_diffrn_reflns_limit_k_max 9
_diffrn_reflns_limit_k_min -9
_diffrn_reflns_limit_l_max 17
_diffrn_reflns_limit_l_min -17
_diffrn_reflns_number 5436
_diffrn_reflns_theta_full 25.02
_diffrn_reflns_theta_max 25.02
_diffrn_reflns_theta_min 2.34
_diffrn_source 'fine-focus sealed tube'
_diffrn_standards_decay_% 0
_diffrn_standards_interval_count 0
_diffrn_standards_interval_time 0
_diffrn_standards_number 0
_exptl_absorpt_coefficient_mu 0.215
_exptl_absorpt_correction_type empirical
_exptl_absorpt_process_details
; 
                                  HIGASHI, T. (1995). Abscor-Empirical
                                  Absorption Correction based on Fourier
                                  Series Approximation.
                                  Rigaku Corporation,Tokyo,Japan.
;
_exptl_crystal_colour colourless
_exptl_crystal_density_diffrn 1.338
_exptl_crystal_density_method 'not measured'
_exptl_crystal_description block
_exptl_crystal_F_000 416
_exptl_crystal_recrystallization_method EtOH-EtOAc
_exptl_crystal_size_max 0.40
_exptl_crystal_size_mid 0.40
_exptl_crystal_size_min 0.20
_refine_diff_density_max 0.383
_refine_diff_density_min -0.215
_refine_diff_density_rms 0.038
_refine_ls_abs_structure_details 'Flack H D (1983), Acta Cryst. A39, 876-881'
_refine_ls_abs_structure_Flack 0.09(10)
_refine_ls_extinction_coef 0.031(4)
_refine_ls_extinction_expression Fc^*^=kFc[1+0.001xFc^2^\l^3^/sin(2\q)]^-1/4^
_refine_ls_extinction_method SHELXL
_refine_ls_goodness_of_fit_ref 1.045
_refine_ls_hydrogen_treatment mixed
_refine_ls_matrix_type full
_refine_ls_number_parameters 263
_refine_ls_number_reflns 1739
_refine_ls_number_restraints 2
_refine_ls_restrained_S_all 1.045
_refine_ls_R_factor_all 0.0500
_refine_ls_R_factor_gt 0.0393
_refine_ls_shift/su_max 0.000
_refine_ls_shift/su_mean 0.000
_refine_ls_structure_factor_coef Fsqd
_refine_ls_weighting_details 'calc w=1/[\s^2^(Fo^2^)+(0.0550P)^2^+0.0000P] where P=(Fo^2^+2Fc^2^)/3'
_refine_ls_weighting_scheme calc
_refine_ls_wR_factor_gt 0.0914
_refine_ls_wR_factor_ref 0.0947
_reflns_number_gt 1379
_reflns_number_total 1739
_reflns_threshold_expression >2sigma(I)
_cod_data_source_file ol062504tsi20061012_015226.cif
_cod_data_source_block a
_cod_original_cell_volume 994.9(3)
_cod_original_sg_symbol_H-M 'P c'
_cod_database_code 1506315

loop_
_symmetry_equiv_pos_as_xyz
'x, y, z'
'x, -y, z+1/2'

loop_
_atom_site_label
_atom_site_type_symbol
_atom_site_fract_x
_atom_site_fract_y
_atom_site_fract_z
_atom_site_U_iso_or_equiv
_atom_site_adp_type
_atom_site_occupancy
_atom_site_symmetry_multiplicity
_atom_site_calc_flag
_atom_site_refinement_flags
Cl1 Cl 0.88828(13) 0.13721(18) 0.75148(9) 0.0784(5) Uani 1 1 d .
O1 O 0.2015(4) 0.6910(3) 0.85755(19) 0.0574(8) Uani 1 1 d .
O2 O 0.3448(4) 0.2237(4) 0.7016(2) 0.0669(9) Uani 1 1 d .
N1 N 0.2781(4) 0.4322(4) 0.8024(2) 0.0414(8) Uani 1 1 d .
N2 N 0.3847(3) 0.3943(4) 0.8789(2) 0.0424(8) Uani 1 1 d .
C1 C 0.2765(5) 0.3511(5) 0.7159(3) 0.0443(9) Uani 1 1 d .
C2 C 0.1785(4) 0.4602(5) 0.6511(3) 0.0431(9) Uani 1 1 d .
C3 C 0.1355(5) 0.4381(6) 0.5586(3) 0.0565(11) Uani 1 1 d .
H3 H 0.1687 0.3453 0.5262 0.068 Uiso 1 1 calc R
C4 C 0.0393(5) 0.5613(6) 0.5149(3) 0.0608(12) Uani 1 1 d .
H4 H 0.0056 0.5496 0.4526 0.073 Uiso 1 1 calc R
C5 C -0.0055(5) 0.6985(6) 0.5632(3) 0.0620(12) Uani 1 1 d .
H5 H -0.0692 0.7787 0.5325 0.074 Uiso 1 1 calc R
C6 C 0.0402(5) 0.7226(6) 0.6559(3) 0.0569(12) Uani 1 1 d .
H6 H 0.0089 0.8166 0.6881 0.068 Uiso 1 1 calc R
C7 C 0.1350(5) 0.5998(4) 0.6987(3) 0.0430(9) Uani 1 1 d .
C8 C 0.2043(4) 0.5900(5) 0.7959(3) 0.0413(9) Uani 1 1 d .
C9 C 0.3729(4) 0.2430(5) 0.9084(3) 0.0399(9) Uani 1 1 d .
C10 C 0.2648(5) 0.0984(5) 0.8936(3) 0.0621(12) Uani 1 1 d .
H10A H 0.2846 0.0269 0.8415 0.075 Uiso 1 1 calc R
H10B H 0.1573 0.1304 0.8911 0.075 Uiso 1 1 calc R
C11 C 0.3294(5) 0.0281(6) 0.9880(3) 0.0542(11) Uani 1 1 d .
H11A H 0.3592 -0.0902 0.9864 0.065 Uiso 1 1 calc R
H11B H 0.2640 0.0490 1.0376 0.065 Uiso 1 1 calc R
C12 C 0.4680(4) 0.1548(4) 0.9869(3) 0.0410(9) Uani 1 1 d .
C13 C 0.6099(4) 0.0705(5) 0.9522(3) 0.0398(9) Uani 1 1 d .
C14 C 0.6755(5) -0.0670(5) 1.0002(3) 0.0553(11) Uani 1 1 d .
H14 H 0.6325 -0.1084 1.0521 0.066 Uiso 1 1 calc R
C15 C 0.8062(6) -0.1428(6) 0.9701(4) 0.0660(13) Uani 1 1 d .
H15 H 0.8485 -0.2366 1.0017 0.079 Uiso 1 1 calc R
C16 C 0.8739(5) -0.0816(6) 0.8947(3) 0.0573(12) Uani 1 1 d .
H16 H 0.9621 -0.1314 0.8753 0.069 Uiso 1 1 calc R
C17 C 0.8072(5) 0.0551(5) 0.8490(3) 0.0490(10) Uani 1 1 d .
C18 C 0.6775(5) 0.1314(5) 0.8764(3) 0.0444(9) Uani 1 1 d .
H18 H 0.6351 0.2241 0.8437 0.053 Uiso 1 1 calc R
C19 C 0.5151(4) 0.2518(5) 1.0753(3) 0.0425(9) Uani 1 1 d .
C20 C 0.5841(5) 0.4089(5) 1.0716(3) 0.0560(11) Uani 1 1 d .
H20 H 0.5938 0.4604 1.0147 0.067 Uiso 1 1 calc R
C21 C 0.6395(6) 0.4907(6) 1.1540(3) 0.0667(13) Uani 1 1 d .
H21 H 0.6865 0.5960 1.1513 0.080 Uiso 1 1 calc R
C22 C 0.6250(6) 0.4169(7) 1.2379(3) 0.0688(14) Uani 1 1 d .
H22 H 0.6629 0.4712 1.2921 0.083 Uiso 1 1 calc R
C23 C 0.5547(6) 0.2634(7) 1.2422(3) 0.0664(14) Uani 1 1 d .
H23 H 0.5427 0.2145 1.2995 0.080 Uiso 1 1 calc R
C24 C 0.5012(5) 0.1799(6) 1.1619(3) 0.0552(11) Uani 1 1 d .
H24 H 0.4552 0.0742 1.1658 0.066 Uiso 1 1 calc R

loop_
_atom_site_aniso_label
_atom_site_aniso_U_11
_atom_site_aniso_U_22
_atom_site_aniso_U_33
_atom_site_aniso_U_23
_atom_site_aniso_U_13
_atom_site_aniso_U_12
Cl1 0.0651(8) 0.1014(10) 0.0710(8) 0.0155(7) 0.0192(6) 0.0223(7)
O1 0.081(2) 0.0463(16) 0.0441(17) -0.0054(14) 0.0023(15) 0.0182(16)
O2 0.090(2) 0.0513(18) 0.058(2) -0.0119(15) 0.0010(18) 0.0285(17)
N1 0.0489(18) 0.0346(16) 0.0403(18) 0.0033(14) 0.0021(15) 0.0075(15)
N2 0.0421(18) 0.0383(19) 0.047(2) 0.0039(14) 0.0035(16) 0.0048(14)
C1 0.051(2) 0.037(2) 0.044(2) -0.0025(18) -0.0024(19) 0.0034(18)
C2 0.042(2) 0.042(2) 0.044(2) -0.0014(18) -0.0002(18) 0.0002(18)
C3 0.064(3) 0.061(3) 0.044(3) -0.007(2) -0.004(2) 0.000(2)
C4 0.060(3) 0.070(3) 0.051(2) 0.009(2) -0.007(2) -0.004(2)
C5 0.061(3) 0.065(3) 0.058(3) 0.017(2) -0.004(2) 0.013(2)
C6 0.061(3) 0.057(3) 0.052(3) 0.006(2) 0.001(2) 0.016(2)
C7 0.047(2) 0.040(2) 0.042(2) 0.0042(17) 0.0061(18) 0.0045(18)
C8 0.050(2) 0.037(2) 0.038(2) 0.0022(18) 0.0094(18) 0.0049(18)
C9 0.0366(19) 0.037(2) 0.046(2) 0.0024(17) 0.0033(17) 0.0047(16)
C10 0.056(3) 0.046(3) 0.081(3) 0.005(2) -0.010(2) -0.010(2)
C11 0.049(2) 0.048(2) 0.065(3) 0.010(2) 0.000(2) -0.008(2)
C12 0.042(2) 0.035(2) 0.046(2) 0.0048(16) 0.0053(18) 0.0007(17)
C13 0.045(2) 0.0333(19) 0.040(2) -0.0033(17) -0.0028(17) 0.0024(16)
C14 0.061(3) 0.044(2) 0.061(3) 0.010(2) 0.009(2) 0.019(2)
C15 0.067(3) 0.051(3) 0.079(4) 0.006(2) -0.002(3) 0.025(2)
C16 0.050(3) 0.060(3) 0.062(3) -0.014(2) 0.001(2) 0.016(2)
C17 0.045(2) 0.053(2) 0.048(2) -0.007(2) -0.0019(19) 0.006(2)
C18 0.043(2) 0.040(2) 0.049(2) -0.0026(18) -0.0011(18) 0.0076(17)
C19 0.044(2) 0.039(2) 0.045(2) 0.0000(17) 0.0050(18) 0.0078(17)
C20 0.071(3) 0.044(2) 0.052(3) -0.003(2) 0.004(2) -0.006(2)
C21 0.081(3) 0.058(3) 0.059(3) -0.013(2) -0.001(3) -0.006(3)
C22 0.089(4) 0.062(3) 0.053(3) -0.015(2) -0.004(3) 0.016(3)
C23 0.086(4) 0.075(3) 0.038(3) 0.004(2) 0.009(2) 0.027(3)
C24 0.065(3) 0.050(2) 0.051(3) 0.009(2) 0.009(2) 0.006(2)

loop_
_atom_type_symbol
_atom_type_description
_atom_type_scat_dispersion_real
_atom_type_scat_dispersion_imag
_atom_type_scat_source
C C 0.0033 0.0016 'International Tables Vol C Tables 4.2.6.8 and 6.1.1.4'
H H 0.0000 0.0000 'International Tables Vol C Tables 4.2.6.8 and 6.1.1.4'
N N 0.0061 0.0033 'International Tables Vol C Tables 4.2.6.8 and 6.1.1.4'
O O 0.0106 0.0060 'International Tables Vol C Tables 4.2.6.8 and 6.1.1.4'
Cl Cl 0.1484 0.1585 'International Tables Vol C Tables 4.2.6.8 and 6.1.1.4'

loop_
_geom_angle_atom_site_label_1
_geom_angle_atom_site_label_2
_geom_angle_atom_site_label_3
_geom_angle
C8 N1 C1 112.2(3)
C8 N1 N2 120.5(3)
C1 N1 N2 123.7(3)
C9 N2 N1 113.1(3)
O2 C1 N1 124.9(4)
O2 C1 C2 130.1(4)
N1 C1 C2 105.0(3)
C3 C2 C7 122.0(4)
C3 C2 C1 129.5(4)
C7 C2 C1 108.5(3)
C2 C3 C4 117.0(4)
C2 C3 H3 121.5
C4 C3 H3 121.5
C5 C4 C3 120.5(4)
C5 C4 H4 119.7
C3 C4 H4 119.7
C4 C5 C6 122.5(4)
C4 C5 H5 118.8
C6 C5 H5 118.8
C5 C6 C7 116.7(4)
C5 C6 H6 121.7
C7 C6 H6 121.7
C2 C7 C6 121.3(4)
C2 C7 C8 109.1(3)
C6 C7 C8 129.7(4)
O1 C8 N1 125.5(4)
O1 C8 C7 129.6(3)
N1 C8 C7 104.9(3)
N2 C9 C10 137.8(4)
N2 C9 C12 128.7(3)
C10 C9 C12 93.1(3)
C9 C10 C11 88.3(3)
C9 C10 H10A 113.9
C11 C10 H10A 113.9
C9 C10 H10B 113.9
C11 C10 H10B 113.9
H10A C10 H10B 111.1
C10 C11 C12 89.1(3)
C10 C11 H11A 113.8
C12 C11 H11A 113.8
C10 C11 H11B 113.8
C12 C11 H11B 113.8
H11A C11 H11B 111.0
C19 C12 C9 119.4(3)
C19 C12 C13 109.2(3)
C9 C12 C13 111.1(3)
C19 C12 C11 117.7(3)
C9 C12 C11 85.9(3)
C13 C12 C11 111.9(3)
C18 C13 C14 119.0(4)
C18 C13 C12 121.7(3)
C14 C13 C12 119.2(3)
C13 C14 C15 119.7(4)
C13 C14 H14 120.2
C15 C14 H14 120.2
C16 C15 C14 121.3(4)
C16 C15 H15 119.4
C14 C15 H15 119.4
C17 C16 C15 117.8(4)
C17 C16 H16 121.1
C15 C16 H16 121.1
C16 C17 C18 122.3(4)
C16 C17 Cl1 119.6(3)
C18 C17 Cl1 118.1(3)
C17 C18 C13 119.9(4)
C17 C18 H18 120.0
C13 C18 H18 120.0
C20 C19 C24 118.3(4)
C20 C19 C12 120.4(4)
C24 C19 C12 121.1(4)
C19 C20 C21 119.9(4)
C19 C20 H20 120.1
C21 C20 H20 120.1
C22 C21 C20 120.5(4)
C22 C21 H21 119.7
C20 C21 H21 119.7
C23 C22 C21 119.9(4)
C23 C22 H22 120.1
C21 C22 H22 120.1
C22 C23 C24 120.5(4)
C22 C23 H23 119.8
C24 C23 H23 119.8
C23 C24 C19 120.9(4)
C23 C24 H24 119.6
C19 C24 H24 119.6

loop_
_geom_bond_atom_site_label_1
_geom_bond_atom_site_label_2
_geom_bond_distance
Cl1 C17 1.759(5)
O1 C8 1.199(4)
O2 C1 1.197(5)
N1 C8 1.401(5)
N1 C1 1.405(5)
N1 N2 1.416(4)
N2 C9 1.276(5)
C1 C2 1.488(6)
C2 C3 1.371(6)
C2 C7 1.371(5)
C3 C4 1.399(7)
C3 H3 0.9300
C4 C5 1.365(7)
C4 H4 0.9300
C5 C6 1.380(6)
C5 H5 0.9300
C6 C7 1.385(6)
C6 H6 0.9300
C7 C8 1.485(5)
C9 C10 1.485(6)
C9 C12 1.517(5)
C10 C11 1.537(6)
C10 H10A 0.9700
C10 H10B 0.9700
C11 C12 1.572(6)
C11 H11A 0.9700
C11 H11B 0.9700
C12 C19 1.517(6)
C12 C13 1.530(5)
C13 C18 1.378(6)
C13 C14 1.385(5)
C14 C15 1.392(7)
C14 H14 0.9300
C15 C16 1.375(7)
C15 H15 0.9300
C16 C17 1.369(6)
C16 H16 0.9300
C17 C18 1.372(6)
C18 H18 0.9300
C19 C20 1.383(6)
C19 C24 1.392(6)
C20 C21 1.404(6)
C20 H20 0.9300
C21 C22 1.364(7)
C21 H21 0.9300
C22 C23 1.362(8)
C22 H22 0.9300
C23 C24 1.382(7)
C23 H23 0.9300
C24 H24 0.9300

loop_
_geom_torsion_atom_site_label_1
_geom_torsion_atom_site_label_2
_geom_torsion_atom_site_label_3
_geom_torsion_atom_site_label_4
_geom_torsion
C8 N1 N2 C9 139.7(3)
C1 N1 N2 C9 -63.5(5)
C8 N1 C1 O2 172.2(4)
N2 N1 C1 O2 13.7(6)
C8 N1 C1 C2 -6.3(4)
N2 N1 C1 C2 -164.8(3)
O2 C1 C2 C3 3.4(8)
N1 C1 C2 C3 -178.3(4)
O2 C1 C2 C7 -175.2(4)
N1 C1 C2 C7 3.1(4)
C7 C2 C3 C4 -2.6(6)
C1 C2 C3 C4 179.0(4)
C2 C3 C4 C5 1.5(7)
C3 C4 C5 C6 -0.2(7)
C4 C5 C6 C7 0.0(7)
C3 C2 C7 C6 2.5(6)
C1 C2 C7 C6 -178.8(4)
C3 C2 C7 C8 -177.8(4)
C1 C2 C7 C8 0.9(5)
C5 C6 C7 C2 -1.1(6)
C5 C6 C7 C8 179.3(4)
C1 N1 C8 O1 -173.0(4)
N2 N1 C8 O1 -13.7(6)
C1 N1 C8 C7 6.8(4)
N2 N1 C8 C7 166.1(3)
C2 C7 C8 O1 175.2(4)
C6 C7 C8 O1 -5.2(7)
C2 C7 C8 N1 -4.6(4)
C6 C7 C8 N1 175.0(4)
N1 N2 C9 C10 -10.4(7)
N1 N2 C9 C12 178.6(3)
N2 C9 C10 C11 -158.3(5)
C12 C9 C10 C11 14.8(3)
C9 C10 C11 C12 -14.2(3)
N2 C9 C12 C19 40.0(6)
C10 C9 C12 C19 -134.0(4)
N2 C9 C12 C13 -88.5(5)
C10 C9 C12 C13 97.5(4)
N2 C9 C12 C11 159.6(4)
C10 C9 C12 C11 -14.5(3)
C10 C11 C12 C19 135.1(4)
C10 C11 C12 C9 13.9(3)
C10 C11 C12 C13 -97.1(4)
C19 C12 C13 C18 -105.9(4)
C9 C12 C13 C18 27.8(5)
C11 C12 C13 C18 122.0(4)
C19 C12 C13 C14 71.8(5)
C9 C12 C13 C14 -154.4(3)
C11 C12 C13 C14 -60.3(5)
C18 C13 C14 C15 -1.1(6)
C12 C13 C14 C15 -178.9(4)
C13 C14 C15 C16 1.4(7)
C14 C15 C16 C17 -1.0(7)
C15 C16 C17 C18 0.3(6)
C15 C16 C17 Cl1 -179.5(4)
C16 C17 C18 C13 0.0(6)
Cl1 C17 C18 C13 179.7(3)
C14 C13 C18 C17 0.4(6)
C12 C13 C18 C17 178.2(3)
C9 C12 C19 C20 -50.5(5)
C13 C12 C19 C20 78.8(4)
C11 C12 C19 C20 -152.2(4)
C9 C12 C19 C24 134.6(4)
C13 C12 C19 C24 -96.1(4)
C11 C12 C19 C24 32.9(5)
C24 C19 C20 C21 0.7(6)
C12 C19 C20 C21 -174.3(4)
C19 C20 C21 C22 -0.4(7)
C20 C21 C22 C23 -0.7(8)
C21 C22 C23 C24 1.5(8)
C22 C23 C24 C19 -1.2(7)
C20 C19 C24 C23 0.1(6)
C12 C19 C24 C23 175.1(4)

loop_
_cod_related_entry_id
_cod_related_entry_database
_cod_related_entry_code
1 ChemSpider 13084019
